data_4021614
loop_
_publ_author_name
'Alexey P. Ilyn'
'Marina V. Loseva'
'Vladimir Y. Vvedensky'
'Elena B. Putsykina'
'Sergey E. Tkachenko'
'Dmitri V. Kravchenko'
'Alexandr V. Khvat'
'Mikhail Y. Krasavin'
'Alexandre V. Ivachtchenko'

_publ_section_title
;
 One-Step Assembly of Carbamoyl-Substituted Heteroannelated [1,4]Thiazepines
;
_journal_name_full 'Journal of Organic Chemistry'
_journal_page_first 2811
_journal_page_last 2819
_journal_paper_doi 10.1021/jo052640w
_journal_volume 71
_journal_year 2006
_chemical_formula_moiety 'C28 H27 N3 O3 S2'
_chemical_formula_sum 'C28 H27 N3 O3 S2'
_chemical_formula_weight 517.65
_chemical_name_systematic
; 
 ? 
;
_space_group_IT_number 2
_space_group_name_Hall '-P 1'
_space_group_name_H-M_alt 'P -1'
_symmetry_cell_setting triclinic
_symmetry_space_group_name_Hall '-P 1'
_symmetry_space_group_name_H-M 'P -1'
_atom_sites_solution_hydrogens mixed
_atom_sites_solution_primary direct
_atom_sites_solution_secondary difmap
_audit_creation_method SHELXL-97
_cell_angle_alpha 78.064(6)
_cell_angle_beta 67.686(5)
_cell_angle_gamma 72.148(6)
_cell_formula_units_Z 2
_cell_length_a 10.960(2)
_cell_length_b 11.0710(19)
_cell_length_c 11.696(2)
_cell_measurement_reflns_used 999
_cell_measurement_temperature 120(2)
_cell_measurement_theta_max 27
_cell_measurement_theta_min 3
_cell_volume 1243.1(4)
_computing_cell_refinement 'SMART (Bruker, 1998b)'
_computing_data_collection 'SMART (Bruker, 1998b)'
_computing_data_reduction 'SAINTPlus (Bruker, 1998a)'
_computing_molecular_graphics 'SHELXTL ver. 5.1 (Sheldrick, 1998b)'
_computing_publication_material 'SHELXTL ver. 5.1 (Sheldrick, 1998b)'
_computing_structure_refinement 'SHELXTL ver. 5.1 (Sheldrick, 1998b)'
_computing_structure_solution 'SHELXTL ver. 5.1 (Sheldrick, 1998b)'
_diffrn_ambient_temperature 120(2)
_diffrn_measured_fraction_theta_full 0.990
_diffrn_measured_fraction_theta_max 0.990
_diffrn_measurement_device_type 'Bruker SMART 1000 CCD area detector'
_diffrn_measurement_method 'phi and omega scans'
_diffrn_radiation_monochromator graphite
_diffrn_radiation_source 'fine-focus sealed tube'
_diffrn_radiation_type MoK\a
_diffrn_radiation_wavelength 0.71073
_diffrn_reflns_av_R_equivalents 0.0312
_diffrn_reflns_av_sigmaI/netI 0.0514
_diffrn_reflns_limit_h_max 14
_diffrn_reflns_limit_h_min -14
_diffrn_reflns_limit_k_max 15
_diffrn_reflns_limit_k_min -15
_diffrn_reflns_limit_l_max 15
_diffrn_reflns_limit_l_min -15
_diffrn_reflns_number 13790
_diffrn_reflns_theta_full 29.00
_diffrn_reflns_theta_max 29.00
_diffrn_reflns_theta_min 1.89
_exptl_absorpt_coefficient_mu 0.251
_exptl_absorpt_correction_T_max 0.966
_exptl_absorpt_correction_T_min 0.938
_exptl_absorpt_correction_type multi-scan
_exptl_absorpt_process_details 'SADABS (Sheldrick, 1998a)'
_exptl_crystal_colour brown
_exptl_crystal_density_diffrn 1.383
_exptl_crystal_density_method 'not measured'
_exptl_crystal_description plate
_exptl_crystal_F_000 544
_exptl_crystal_size_max 0.24
_exptl_crystal_size_mid 0.22
_exptl_crystal_size_min 0.15
_refine_diff_density_max 0.397
_refine_diff_density_min -0.303
_refine_diff_density_rms 0.072
_refine_ls_extinction_method none
_refine_ls_goodness_of_fit_ref 1.062
_refine_ls_hydrogen_treatment constr
_refine_ls_matrix_type full
_refine_ls_number_parameters 328
_refine_ls_number_reflns 6537
_refine_ls_number_restraints 0
_refine_ls_restrained_S_all 1.062
_refine_ls_R_factor_all 0.0862
_refine_ls_R_factor_gt 0.0589
_refine_ls_shift/su_max 0.000
_refine_ls_shift/su_mean 0.000
_refine_ls_structure_factor_coef Fsqd
_refine_ls_weighting_details 'calc w=1/[\s^2^(Fo^2^)+(0.0300P)^2^+1.3000P] where P=(Fo^2^+2Fc^2^)/3'
_refine_ls_weighting_scheme calc
_refine_ls_wR_factor_gt 0.1203
_refine_ls_wR_factor_ref 0.1284
_reflns_number_gt 4319
_reflns_number_total 6537
_reflns_threshold_expression I>2\s(I)
_cod_data_source_file jo052640wsi20051229_121231.cif
_cod_depositor_comments
;
The following automatic conversions were performed:
'_symmetry_cell_setting' value 'Triclinic' changed to 'triclinic'
according to '/home/saulius/struct/CIF-dictionaries/cif_core.dic'
dictionary named 'cif_core.dic' version 2.4.1 from 2010-06-29.

Automatic conversion script
Id: cif_fix_enum 1527 2010-12-29 10:47:43Z saulius 
;
_cod_database_code 4021614

loop_
_symmetry_equiv_pos_as_xyz
'x, y, z'
'-x, -y, -z'

loop_
_atom_site_label
_atom_site_type_symbol
_atom_site_fract_x
_atom_site_fract_y
_atom_site_fract_z
_atom_site_U_iso_or_equiv
_atom_site_adp_type
_atom_site_occupancy
_atom_site_symmetry_multiplicity
_atom_site_calc_flag
_atom_site_refinement_flags
S1 S 0.72097(5) 0.94931(5) 0.43082(4) 0.03372(12) Uani 1 1 d .
S2 S 0.81954(5) 1.07659(5) 1.07855(5) 0.03782(13) Uani 1 1 d .
O1 O 1.00741(12) 0.80475(12) 0.71628(12) 0.0319(3) Uani 1 1 d .
O2 O 0.99961(14) 0.37393(13) 0.67641(13) 0.0377(3) Uani 1 1 d .
O3 O 0.77316(14) 1.15760(12) 0.58429(12) 0.0352(3) Uani 1 1 d .
N1 N 0.61387(15) 0.74522(15) 0.52350(14) 0.0312(4) Uani 1 1 d .
N2 N 0.98396(15) 0.65935(14) 0.61959(15) 0.0305(4) Uani 1 1 d .
H2N H 0.9311 0.6316 0.5991 0.046 Uiso 1 1 d R
N3 N 0.75594(15) 0.96733(14) 0.70036(13) 0.0259(3) Uani 1 1 d .
C1 C 0.59917(18) 0.64925(18) 0.61946(17) 0.0299(4) Uani 1 1 d .
C2 C 0.5378(2) 0.54900(19) 0.6426(2) 0.0384(5) Uani 1 1 d .
H2A H 0.4967 0.5392 0.5878 0.046 Uiso 1 1 calc R
C3 C 0.5388(2) 0.4649(2) 0.7470(2) 0.0420(5) Uani 1 1 d .
H3A H 0.4990 0.3953 0.7637 0.050 Uiso 1 1 calc R
C4 C 0.5973(2) 0.47970(18) 0.8295(2) 0.0387(5) Uani 1 1 d .
H4A H 0.5947 0.4211 0.9018 0.046 Uiso 1 1 calc R
C5 C 0.65882(19) 0.57854(18) 0.80702(18) 0.0321(4) Uani 1 1 d .
H5A H 0.6999 0.5870 0.8623 0.039 Uiso 1 1 calc R
C6 C 0.65937(17) 0.66605(17) 0.70106(17) 0.0271(4) Uani 1 1 d .
C7 C 0.71049(17) 0.77783(16) 0.65120(16) 0.0255(4) Uani 1 1 d .
C8 C 0.68210(18) 0.82168(17) 0.54233(17) 0.0283(4) Uani 1 1 d .
C9 C 0.5663(2) 0.7624(2) 0.41854(18) 0.0395(5) Uani 1 1 d .
H9A H 0.5985 0.6820 0.3811 0.059 Uiso 1 1 calc R
H9B H 0.6022 0.8287 0.3564 0.059 Uiso 1 1 calc R
H9C H 0.4665 0.7880 0.4478 0.059 Uiso 1 1 calc R
C10 C 0.85350(18) 0.97531(17) 0.47249(16) 0.0290(4) Uani 1 1 d .
H10A H 0.9168 0.8924 0.4856 0.035 Uiso 1 1 calc R
H10B H 0.9061 1.0280 0.4037 0.035 Uiso 1 1 calc R
C11 C 0.79222(17) 1.04201(17) 0.59003(17) 0.0279(4) Uani 1 1 d .
C12 C 0.78286(17) 0.82750(16) 0.71144(16) 0.0247(4) Uani 1 1 d .
H12A H 0.7415 0.8028 0.8023 0.030 Uiso 1 1 calc R
C13 C 0.93735(18) 0.76315(16) 0.68089(16) 0.0258(4) Uani 1 1 d .
C14 C 1.12070(19) 0.57544(18) 0.60291(19) 0.0348(5) Uani 1 1 d .
H14A H 1.1865 0.6278 0.5822 0.042 Uiso 1 1 calc R
H14B H 1.1483 0.5245 0.5328 0.042 Uiso 1 1 calc R
C15 C 1.12426(18) 0.48657(18) 0.71974(19) 0.0328(5) Uani 1 1 d .
C16 C 1.1868(2) 0.5050(2) 0.7955(2) 0.0481(6) Uani 1 1 d .
H16A H 1.2310 0.5724 0.7719 0.058 Uiso 1 1 calc R
C17 C 1.1865(2) 0.4275(2) 0.9045(2) 0.0602(6) Uani 1 1 d .
H17A H 1.2299 0.4417 0.9553 0.072 Uiso 1 1 calc R
C18 C 1.1226(2) 0.3294(2) 0.9391(2) 0.0552(7) Uani 1 1 d .
H18A H 1.1215 0.2765 1.0144 0.066 Uiso 1 1 calc R
C19 C 1.0595(2) 0.3070(2) 0.8650(2) 0.0432(5) Uani 1 1 d .
H19A H 1.0168 0.2385 0.8886 0.052 Uiso 1 1 calc R
C20 C 1.06010(18) 0.38636(18) 0.75575(18) 0.0325(4) Uani 1 1 d .
C21 C 0.9243(2) 0.2787(2) 0.7155(2) 0.0419(5) Uani 1 1 d .
H21A H 0.8837 0.2802 0.6534 0.063 Uiso 1 1 calc R
H21B H 0.8520 0.2963 0.7956 0.063 Uiso 1 1 calc R
H21C H 0.9856 0.1945 0.7242 0.063 Uiso 1 1 calc R
C22 C 0.69441(18) 1.03124(16) 0.81237(16) 0.0253(4) Uani 1 1 d .
C23 C 0.55800(18) 1.10065(17) 0.84485(17) 0.0294(4) Uani 1 1 d .
H23A H 0.5053 1.1041 0.7953 0.035 Uiso 1 1 calc R
C24 C 0.50137(19) 1.16404(18) 0.95024(17) 0.0320(5) Uani 1 1 d .
H24A H 0.4090 1.2121 0.9727 0.038 Uiso 1 1 calc R
C25 C 0.57739(18) 1.15870(17) 1.02429(17) 0.0293(4) Uani 1 1 d .
H25A H 0.5366 1.2026 1.0967 0.035 Uiso 1 1 calc R
C26 C 0.71361(18) 1.08875(17) 0.99220(16) 0.0274(4) Uani 1 1 d .
C27 C 0.77204(18) 1.02428(17) 0.88479(16) 0.0269(4) Uani 1 1 d .
H27A H 0.8644 0.9761 0.8619 0.032 Uiso 1 1 calc R
C28 C 0.7217(2) 1.1949(2) 1.1850(2) 0.0451(5) Uani 1 1 d .
H28A H 0.7771 1.2035 1.2304 0.068 Uiso 1 1 calc R
H28B H 0.6404 1.1689 1.2440 0.068 Uiso 1 1 calc R
H28C H 0.6941 1.2769 1.1389 0.068 Uiso 1 1 calc R

loop_
_atom_site_aniso_label
_atom_site_aniso_U_11
_atom_site_aniso_U_22
_atom_site_aniso_U_33
_atom_site_aniso_U_23
_atom_site_aniso_U_13
_atom_site_aniso_U_12
S1 0.0437(2) 0.0304(2) 0.0294(2) 0.00102(18) -0.01822(19) -0.0079(2)
S2 0.0355(2) 0.0431(3) 0.0366(2) -0.0142(2) -0.0160(2) -0.0008(2)
O1 0.0319(6) 0.0318(7) 0.0339(6) -0.0035(5) -0.0129(5) -0.0083(5)
O2 0.0437(7) 0.0335(7) 0.0430(7) -0.0029(6) -0.0186(6) -0.0150(6)
O3 0.0473(7) 0.0229(6) 0.0343(7) -0.0004(5) -0.0126(6) -0.0107(6)
N1 0.0335(7) 0.0313(8) 0.0323(8) -0.0076(6) -0.0147(6) -0.0058(6)
N2 0.0295(7) 0.0237(7) 0.0379(8) -0.0065(6) -0.0124(6) -0.0030(6)
N3 0.0331(7) 0.0205(7) 0.0235(7) -0.0022(5) -0.0104(6) -0.0049(6)
C1 0.0274(8) 0.0287(9) 0.0320(9) -0.0109(7) -0.0078(7) -0.0028(7)
C2 0.0372(9) 0.0381(10) 0.0439(11) -0.0150(9) -0.0111(9) -0.0113(8)
C3 0.0406(10) 0.0302(10) 0.0535(13) -0.0101(9) -0.0070(10) -0.0141(8)
C4 0.0427(10) 0.0245(9) 0.0423(11) -0.0001(8) -0.0082(9) -0.0097(8)
C5 0.0339(9) 0.0266(9) 0.0339(9) -0.0049(7) -0.0105(8) -0.0049(7)
C6 0.0258(8) 0.0226(8) 0.0297(9) -0.0080(7) -0.0054(7) -0.0032(7)
C7 0.0278(8) 0.0217(8) 0.0267(8) -0.0042(7) -0.0091(7) -0.0048(7)
C8 0.0294(8) 0.0261(9) 0.0296(9) -0.0067(7) -0.0110(7) -0.0034(7)
C9 0.0419(10) 0.0458(12) 0.0377(10) -0.0135(9) -0.0220(8) -0.0035(9)
C10 0.0344(9) 0.0262(9) 0.0253(8) -0.0001(7) -0.0100(7) -0.0079(7)
C11 0.0297(8) 0.0265(9) 0.0299(9) -0.0013(7) -0.0137(7) -0.0072(7)
C12 0.0298(8) 0.0213(8) 0.0223(8) -0.0004(6) -0.0099(7) -0.0053(7)
C13 0.0304(8) 0.0222(8) 0.0231(8) 0.0017(7) -0.0090(7) -0.0071(7)
C14 0.0274(9) 0.0254(9) 0.0453(11) -0.0050(8) -0.0078(8) -0.0028(7)
C15 0.0271(8) 0.0227(9) 0.0467(11) -0.0059(8) -0.0150(8) 0.0011(7)
C16 0.0435(10) 0.0329(11) 0.0780(15) -0.0076(10) -0.0366(10) -0.0021(9)
C17 0.0710(12) 0.0484(14) 0.0842(15) -0.0082(12) -0.0605(11) -0.0022(11)
C18 0.0665(13) 0.0428(13) 0.0572(13) 0.0077(10) -0.0389(11) -0.0008(11)
C19 0.0487(11) 0.0308(10) 0.0511(12) 0.0025(9) -0.0229(10) -0.0082(9)
C20 0.0304(9) 0.0266(9) 0.0396(10) -0.0071(8) -0.0138(8) -0.0013(7)
C21 0.0427(10) 0.0343(10) 0.0503(12) -0.0125(9) -0.0115(9) -0.0121(9)
C22 0.0330(8) 0.0182(8) 0.0231(8) 0.0017(6) -0.0091(7) -0.0075(7)
C23 0.0325(8) 0.0257(9) 0.0298(9) 0.0002(7) -0.0128(7) -0.0061(7)
C24 0.0315(9) 0.0254(9) 0.0345(9) -0.0013(7) -0.0114(8) -0.0016(7)
C25 0.0329(9) 0.0229(8) 0.0285(9) -0.0050(7) -0.0074(7) -0.0043(7)
C26 0.0328(8) 0.0226(8) 0.0269(8) -0.0018(7) -0.0104(7) -0.0075(7)
C27 0.0273(8) 0.0239(8) 0.0279(8) -0.0038(7) -0.0087(7) -0.0043(7)
C28 0.0599(12) 0.0351(11) 0.0469(11) -0.0160(9) -0.0310(10) 0.0034(10)

loop_
_atom_type_symbol
_atom_type_description
_atom_type_scat_dispersion_real
_atom_type_scat_dispersion_imag
_atom_type_scat_source
C C 0.0033 0.0016 'International Tables Vol C Tables 4.2.6.8 and 6.1.1.4'
H H 0.0000 0.0000 'International Tables Vol C Tables 4.2.6.8 and 6.1.1.4'
O O 0.0106 0.0060 'International Tables Vol C Tables 4.2.6.8 and 6.1.1.4'
S S 0.1246 0.1234 'International Tables Vol C Tables 4.2.6.8 and 6.1.1.4'
N N 0.0061 0.0033 'International Tables Vol C Tables 4.2.6.8 and 6.1.1.4'

loop_
_geom_angle_atom_site_label_1
_geom_angle_atom_site_label_2
_geom_angle_atom_site_label_3
_geom_angle
C8 S1 C10 98.72(9)
C26 S2 C28 103.20(10)
C20 O2 C21 116.60(16)
C1 N1 C8 108.54(16)
C1 N1 C9 125.52(17)
C8 N1 C9 125.94(16)
C13 N2 C14 121.88(17)
C13 N2 H2N 121.4
C14 N2 H2N 115.9
C11 N3 C22 116.85(14)
C11 N3 C12 124.20(14)
C22 N3 C12 118.86(13)
N1 C1 C2 130.40(19)
N1 C1 C6 107.93(17)
C2 C1 C6 121.67(18)
C3 C2 C1 117.9(2)
C3 C2 H2A 121.0
C1 C2 H2A 121.0
C2 C3 C4 121.5(2)
C2 C3 H3A 119.3
C4 C3 H3A 119.3
C5 C4 C3 120.93(19)
C5 C4 H4A 119.5
C3 C4 H4A 119.5
C4 C5 C6 118.9(2)
C4 C5 H5A 120.5
C6 C5 H5A 120.5
C5 C6 C1 119.05(18)
C5 C6 C7 133.68(19)
C1 C6 C7 107.27(16)
C8 C7 C6 106.03(17)
C8 C7 C12 130.43(16)
C6 C7 C12 123.51(16)
C7 C8 N1 110.21(16)
C7 C8 S1 131.07(15)
N1 C8 S1 118.70(14)
N1 C9 H9A 109.5
N1 C9 H9B 109.5
H9A C9 H9B 109.5
N1 C9 H9C 109.5
H9A C9 H9C 109.5
H9B C9 H9C 109.5
C11 C10 S1 110.60(12)
C11 C10 H10A 109.5
S1 C10 H10A 109.5
C11 C10 H10B 109.5
S1 C10 H10B 109.5
H10A C10 H10B 108.1
O3 C11 N3 122.63(17)
O3 C11 C10 120.57(16)
N3 C11 C10 116.76(16)
N3 C12 C7 115.18(14)
N3 C12 C13 111.21(14)
C7 C12 C13 115.61(14)
N3 C12 H12A 104.4
C7 C12 H12A 104.4
C13 C12 H12A 104.4
O1 C13 N2 124.26(16)
O1 C13 C12 120.32(15)
N2 C13 C12 115.37(16)
N2 C14 C15 110.97(15)
N2 C14 H14A 109.4
C15 C14 H14A 109.4
N2 C14 H14B 109.4
C15 C14 H14B 109.4
H14A C14 H14B 108.0
C16 C15 C20 118.44(19)
C16 C15 C14 120.93(19)
C20 C15 C14 120.59(19)
C17 C16 C15 121.5(2)
C17 C16 H16A 119.2
C15 C16 H16A 119.2
C18 C17 C16 119.4(2)
C18 C17 H17A 120.3
C16 C17 H17A 120.3
C17 C18 C19 120.8(2)
C17 C18 H18A 119.6
C19 C18 H18A 119.6
C20 C19 C18 119.0(2)
C20 C19 H19A 120.5
C18 C19 H19A 120.5
O2 C20 C19 123.88(19)
O2 C20 C15 115.35(17)
C19 C20 C15 120.8(2)
O2 C21 H21A 109.5
O2 C21 H21B 109.5
H21A C21 H21B 109.5
O2 C21 H21C 109.5
H21A C21 H21C 109.5
H21B C21 H21C 109.5
C27 C22 C23 121.12(16)
C27 C22 N3 119.58(15)
C23 C22 N3 119.30(17)
C24 C23 C22 118.78(18)
C24 C23 H23A 120.6
C22 C23 H23A 120.6
C23 C24 C25 121.14(17)
C23 C24 H24A 119.4
C25 C24 H24A 119.4
C24 C25 C26 120.10(17)
C24 C25 H25A 120.0
C26 C25 H25A 120.0
C25 C26 C27 119.05(18)
C25 C26 S2 123.86(14)
C27 C26 S2 117.09(13)
C22 C27 C26 119.81(16)
C22 C27 H27A 120.1
C26 C27 H27A 120.1
S2 C28 H28A 109.5
S2 C28 H28B 109.5
H28A C28 H28B 109.5
S2 C28 H28C 109.5
H28A C28 H28C 109.5
H28B C28 H28C 109.5

loop_
_geom_bond_atom_site_label_1
_geom_bond_atom_site_label_2
_geom_bond_distance
S1 C8 1.7504(19)
S1 C10 1.812(2)
S2 C26 1.768(2)
S2 C28 1.793(2)
O1 C13 1.229(2)
O2 C20 1.377(3)
O2 C21 1.431(2)
O3 C11 1.223(2)
N1 C1 1.374(2)
N1 C8 1.384(3)
N1 C9 1.464(3)
N2 C13 1.341(2)
N2 C14 1.465(2)
N2 H2N 0.8554
N3 C11 1.370(2)
N3 C22 1.446(2)
N3 C12 1.472(2)
C1 C2 1.397(3)
C1 C6 1.417(3)
C2 C3 1.376(3)
C2 H2A 0.9500
C3 C4 1.403(3)
C3 H3A 0.9500
C4 C5 1.386(3)
C4 H4A 0.9500
C5 C6 1.406(3)
C5 H5A 0.9500
C6 C7 1.437(3)
C7 C8 1.381(3)
C7 C12 1.510(3)
C9 H9A 0.9800
C9 H9B 0.9800
C9 H9C 0.9800
C10 C11 1.517(3)
C10 H10A 0.9900
C10 H10B 0.9900
C12 C13 1.552(2)
C12 H12A 1.0000
C14 C15 1.516(3)
C14 H14A 0.9900
C14 H14B 0.9900
C15 C16 1.385(3)
C15 C20 1.401(3)
C16 C17 1.381(3)
C16 H16A 0.9500
C17 C18 1.380(4)
C17 H17A 0.9500
C18 C19 1.393(4)
C18 H18A 0.9500
C19 C20 1.392(3)
C19 H19A 0.9500
C21 H21A 0.9800
C21 H21B 0.9800
C21 H21C 0.9800
C22 C27 1.388(3)
C22 C23 1.398(2)
C23 C24 1.381(3)
C23 H23A 0.9500
C24 C25 1.395(3)
C24 H24A 0.9500
C25 C26 1.398(2)
C25 H25A 0.9500
C26 C27 1.406(2)
C27 H27A 0.9500
C28 H28A 0.9800
C28 H28B 0.9800
C28 H28C 0.9800

loop_
_geom_torsion_atom_site_label_1
_geom_torsion_atom_site_label_2
_geom_torsion_atom_site_label_3
_geom_torsion_atom_site_label_4
_geom_torsion
C8 N1 C1 C2 179.92(18)
C9 N1 C1 C2 -0.7(3)
C8 N1 C1 C6 0.20(19)
C9 N1 C1 C6 179.62(15)
N1 C1 C2 C3 179.50(18)
C6 C1 C2 C3 -0.8(3)
C1 C2 C3 C4 1.0(3)
C2 C3 C4 C5 -1.3(3)
C3 C4 C5 C6 1.3(3)
C4 C5 C6 C1 -1.1(3)
C4 C5 C6 C7 178.93(18)
N1 C1 C6 C5 -179.40(15)
C2 C1 C6 C5 0.9(3)
N1 C1 C6 C7 0.60(19)
C2 C1 C6 C7 -179.15(16)
C5 C6 C7 C8 178.84(18)
C1 C6 C7 C8 -1.16(18)
C5 C6 C7 C12 0.3(3)
C1 C6 C7 C12 -179.68(15)
C6 C7 C8 N1 1.31(19)
C12 C7 C8 N1 179.70(16)
C6 C7 C8 S1 -177.14(14)
C12 C7 C8 S1 1.2(3)
C1 N1 C8 C7 -0.97(19)
C9 N1 C8 C7 179.62(16)
C1 N1 C8 S1 177.70(12)
C9 N1 C8 S1 -1.7(2)
C10 S1 C8 C7 17.27(18)
C10 S1 C8 N1 -161.07(13)
C8 S1 C10 C11 -75.52(14)
C22 N3 C11 O3 -0.7(3)
C12 N3 C11 O3 -177.07(17)
C22 N3 C11 C10 -178.51(15)
C12 N3 C11 C10 5.1(3)
S1 C10 C11 O3 -97.60(19)
S1 C10 C11 N3 80.24(18)
C11 N3 C12 C7 -64.2(2)
C22 N3 C12 C7 119.53(17)
C11 N3 C12 C13 69.8(2)
C22 N3 C12 C13 -106.45(17)
C8 C7 C12 N3 37.2(2)
C6 C7 C12 N3 -144.64(16)
C8 C7 C12 C13 -94.8(2)
C6 C7 C12 C13 83.4(2)
C14 N2 C13 O1 8.1(3)
C14 N2 C13 C12 -169.22(15)
N3 C12 C13 O1 39.6(2)
C7 C12 C13 O1 173.38(15)
N3 C12 C13 N2 -143.01(15)
C7 C12 C13 N2 -9.2(2)
C13 N2 C14 C15 79.1(2)
N2 C14 C15 C16 -106.6(2)
N2 C14 C15 C20 71.2(2)
C20 C15 C16 C17 -0.2(3)
C14 C15 C16 C17 177.62(19)
C15 C16 C17 C18 0.0(3)
C16 C17 C18 C19 0.6(4)
C17 C18 C19 C20 -0.9(3)
C21 O2 C20 C19 4.6(3)
C21 O2 C20 C15 -175.33(15)
C18 C19 C20 O2 -179.19(18)
C18 C19 C20 C15 0.7(3)
C16 C15 C20 O2 179.76(16)
C14 C15 C20 O2 1.9(2)
C16 C15 C20 C19 -0.2(3)
C14 C15 C20 C19 -178.01(17)
C11 N3 C22 C27 -102.18(19)
C12 N3 C22 C27 74.4(2)
C11 N3 C22 C23 76.9(2)
C12 N3 C22 C23 -106.58(19)
C27 C22 C23 C24 0.7(3)
N3 C22 C23 C24 -178.31(16)
C22 C23 C24 C25 -0.6(3)
C23 C24 C25 C26 0.3(3)
C24 C25 C26 C27 -0.1(3)
C24 C25 C26 S2 179.48(14)
C28 S2 C26 C25 -11.04(19)
C28 S2 C26 C27 168.52(15)
C23 C22 C27 C26 -0.5(3)
N3 C22 C27 C26 178.49(15)
C25 C26 C27 C22 0.2(3)
S2 C26 C27 C22 -179.37(14)

loop_
_cod_related_entry_id
_cod_related_entry_database
_cod_related_entry_code
1 ChemSpider 21154453
